data_4079802
loop_
_publ_author_name
'Kim, Kyoungmok'
'Kishima, Takahiro'
'Matsumoto, Takahiro'
'Nakai, Hidetaka'
'Ogo, Seiji'

_publ_section_title
;
 Selective Redox Activation of H2or O2in a [NiRu] Complex by Aromatic
 Ligand Effects
;
_journal_issue 1
_journal_name_full Organometallics
_journal_page_first 79
_journal_paper_doi 10.1021/om300833m
_journal_volume 32
_journal_year 2013
_chemical_formula_moiety 'C25 H39 F9 N3 Na Ni O9 Ru S5 '
_chemical_formula_sum 'C25 H39 F9 N3 Na Ni O9 Ru S5'
_chemical_formula_weight 1039.64
_space_group_IT_number 2
_symmetry_cell_setting triclinic
_symmetry_Int_Tables_number 2
_symmetry_space_group_name_Hall '-P 1'
_symmetry_space_group_name_H-M 'P -1'
_cell_angle_alpha 101.873(5)
_cell_angle_beta 92.075(3)
_cell_angle_gamma 111.617(3)
_cell_formula_units_Z 2
_cell_length_a 11.732(4)
_cell_length_b 13.504(5)
_cell_length_c 13.574(4)
_cell_measurement_reflns_used 5909
_cell_measurement_temperature 123.1
_cell_measurement_theta_max 27.5
_cell_measurement_theta_min 3.1
_cell_volume 1941.6(11)
_computing_cell_refinement CrystalClear
_computing_data_collection CrystalClear
_computing_data_reduction CrystalStructure
_computing_publication_material 'CrystalStructure 3.8'
_computing_structure_refinement CRYSTALS
_computing_structure_solution SIR2004
_diffrn_ambient_temperature 123.1
_diffrn_detector_area_resol_mean 7.31
_diffrn_measured_fraction_theta_full 0.982
_diffrn_measured_fraction_theta_max 0.959
_diffrn_measurement_device_type 'Rigaku Saturn'
_diffrn_measurement_method \w
_diffrn_radiation_type 'Mo K\a'
_diffrn_radiation_wavelength 0.71070
_diffrn_reflns_av_R_equivalents 0.030
_diffrn_reflns_limit_h_max 15
_diffrn_reflns_limit_h_min -15
_diffrn_reflns_limit_k_max 17
_diffrn_reflns_limit_k_min -17
_diffrn_reflns_limit_l_max 17
_diffrn_reflns_limit_l_min -14
_diffrn_reflns_number 15637
_diffrn_reflns_theta_full 25.00
_diffrn_reflns_theta_max 27.48
_exptl_absorpt_coefficient_mu 1.248
_exptl_absorpt_correction_T_max 0.905
_exptl_absorpt_correction_T_min 0.806
_exptl_absorpt_correction_type numerical
_exptl_absorpt_process_details
;
    Higashi, T. (1999). Program for Absorption Correction.
    Rigaku Corporation, Tokyo, Japan.
;
_exptl_crystal_colour orange
_exptl_crystal_density_diffrn 1.778
_exptl_crystal_density_method 'not measured'
_exptl_crystal_description prism
_exptl_crystal_F_000 1052.00
_exptl_crystal_size_max 0.20
_exptl_crystal_size_mid 0.09
_exptl_crystal_size_min 0.08
_refine_diff_density_max 1.03
_refine_diff_density_min -1.19
_refine_ls_extinction_method none
_refine_ls_goodness_of_fit_ref 1.014
_refine_ls_hydrogen_treatment refall
_refine_ls_number_parameters 530
_refine_ls_number_reflns 8532
_refine_ls_R_factor_gt 0.0458
_refine_ls_shift/su_max 0.0000
_refine_ls_structure_factor_coef Fsqd
_refine_ls_weighting_details 'w = 1/[0.0001Fo^2^ + 1.0000\s(Fo^2^)]/(4Fo^2^)'
_refine_ls_weighting_scheme calc
_refine_ls_wR_factor_ref 0.0918
_reflns_number_gt 5999
_reflns_number_total 8532
_reflns_threshold_expression F^2^>2.0\s(F^2^)
_cod_data_source_file om300833m_si_003.cif
_cod_data_source_block '__NiRuPMBOTf_001'
_cod_original_cell_volume 1941.5(11)
_cod_original_formula_sum 'C25 H39 F9 N3 Na Ni O9 Ru S5 '
_cod_database_code 4079802

loop_
_symmetry_equiv_pos_site_id
_symmetry_equiv_pos_as_xyz
1 +X,+Y,+Z
2 -X,-Y,-Z

loop_
_atom_site_label
_atom_site_type_symbol
_atom_site_fract_x
_atom_site_fract_y
_atom_site_fract_z
_atom_site_U_iso_or_equiv
_atom_site_adp_type
_atom_site_occupancy
_atom_site_symmetry_multiplicity
_atom_site_calc_flag
_atom_site_refinement_flags
Ru(1) Ru 0.26662(3) 0.02236(3) 0.24646(2) 0.01454(8) Uani 1.00 1 d .
Ni(1) Ni 0.10282(4) 0.13508(4) 0.16044(4) 0.01482(12) Uani 1.00 1 d .
S(1) S 0.05620(9) 0.00760(8) 0.24393(8) 0.0167(2) Uani 1.00 1 d .
S(2) S 0.20277(9) 0.04088(8) 0.08201(8) 0.0174(2) Uani 1.00 1 d .
S(3) S 0.83374(9) 0.40685(9) 0.53883(8) 0.0228(2) Uani 1.00 1 d .
S(4) S 0.75219(10) 0.73205(10) 0.37057(9) 0.0250(2) Uani 1.00 1 d .
S(5) S 0.69116(10) 0.32828(9) 0.13507(9) 0.0261(2) Uani 1.00 1 d .
Na(1) Na 0.86055(15) 0.52783(15) 0.35093(13) 0.0269(4) Uani 1.00 1 d .
F(1) F 0.6788(2) 0.2626(2) 0.6234(2) 0.0326(7) Uani 1.00 1 d .
F(2) F 0.5946(2) 0.3441(2) 0.5423(2) 0.0349(7) Uani 1.00 1 d .
F(3) F 0.7018(2) 0.4291(2) 0.6874(2) 0.0368(8) Uani 1.00 1 d .
F(4) F 0.5659(3) 0.6107(2) 0.2293(2) 0.0643(11) Uani 1.00 1 d .
F(5) F 0.6951(3) 0.7531(3) 0.1910(2) 0.0681(13) Uani 1.00 1 d .
F(6) F 0.5675(2) 0.7701(2) 0.2951(2) 0.0448(9) Uani 1.00 1 d .
F(7) F 0.6763(4) 0.4915(3) 0.0682(3) 0.0913(17) Uani 1.00 1 d .
F(8) F 0.7810(3) 0.4120(3) -0.0156(2) 0.0727(13) Uani 1.00 1 d .
F(9) F 0.5840(3) 0.3328(3) -0.0345(2) 0.0818(15) Uani 1.00 1 d .
O(1) O 0.8277(3) 0.5036(2) 0.5133(2) 0.0350(9) Uani 1.00 1 d .
O(2) O 0.9310(2) 0.4287(2) 0.6181(2) 0.0282(8) Uani 1.00 1 d .
O(3) O 0.8182(2) 0.3185(2) 0.4536(2) 0.0355(9) Uani 1.00 1 d .
O(4) O 0.8232(3) 0.6725(2) 0.3232(2) 0.0407(10) Uani 1.00 1 d .
O(5) O 0.8198(3) 0.8484(2) 0.4014(2) 0.0444(10) Uani 1.00 1 d .
O(6) O 0.6769(3) 0.6842(3) 0.4430(2) 0.0434(11) Uani 1.00 1 d .
O(7) O 0.5780(3) 0.3158(3) 0.1768(2) 0.0552(13) Uani 1.00 1 d .
O(8) O 0.7009(3) 0.2290(2) 0.0814(2) 0.0479(11) Uani 1.00 1 d .
O(9) O 0.7996(3) 0.4034(2) 0.2005(2) 0.0427(10) Uani 1.00 1 d .
N(1) N 0.0113(3) 0.2045(2) 0.2502(2) 0.0188(9) Uani 1.00 1 d .
N(2) N 0.1711(2) 0.2438(2) 0.0784(2) 0.0158(8) Uani 1.00 1 d .
N(3) N 0.3333(3) 0.1897(2) 0.3008(2) 0.0168(8) Uani 1.00 1 d .
C(1) C 0.0156(4) 0.0768(3) 0.3598(3) 0.0224(11) Uani 1.00 1 d .
C(2) C 0.0409(3) 0.1947(3) 0.3554(3) 0.0225(11) Uani 1.00 1 d .
C(3) C -0.1236(3) 0.1430(3) 0.2163(3) 0.0274(12) Uani 1.00 1 d .
C(4) C 0.0399(4) 0.3238(3) 0.2579(3) 0.0276(12) Uani 1.00 1 d .
C(5) C 0.0527(4) 0.3564(3) 0.1571(3) 0.0309(13) Uani 1.00 1 d .
C(6) C 0.1720(4) 0.3557(3) 0.1182(3) 0.0261(12) Uani 1.00 1 d .
C(7) C 0.0976(4) 0.1978(3) -0.0235(3) 0.0253(12) Uani 1.00 1 d .
C(8) C 0.3011(3) 0.2563(3) 0.0683(3) 0.0215(11) Uani 1.00 1 d .
C(9) C 0.3137(3) 0.1474(3) 0.0305(3) 0.0217(11) Uani 1.00 1 d .
C(10) C 0.3824(3) 0.2812(3) 0.3328(3) 0.0210(11) Uani 1.00 1 d .
C(11) C 0.4425(4) 0.3998(3) 0.3718(3) 0.0329(13) Uani 1.00 1 d .
C(12) C 0.3587(3) 0.0005(3) 0.3815(3) 0.0190(10) Uani 1.00 1 d .
C(13) C 0.4458(3) 0.0232(3) 0.3080(3) 0.0164(10) Uani 1.00 1 d .
C(14) C 0.4151(3) -0.0406(3) 0.2068(3) 0.0210(11) Uani 1.00 1 d .
C(15) C 0.2966(3) -0.1263(3) 0.1804(3) 0.0210(10) Uani 1.00 1 d .
C(16) C 0.2102(3) -0.1527(3) 0.2494(3) 0.0175(10) Uani 1.00 1 d .
C(17) C 0.2410(3) -0.0880(3) 0.3508(3) 0.0162(10) Uani 1.00 1 d .
C(18) C 0.3946(4) 0.0717(3) 0.4869(3) 0.0253(12) Uani 1.00 1 d .
C(19) C 0.5695(3) 0.1183(3) 0.3382(3) 0.0282(12) Uani 1.00 1 d .
C(20) C 0.5028(4) -0.0225(3) 0.1289(3) 0.0299(12) Uani 1.00 1 d .
C(21) C 0.0888(4) -0.2480(3) 0.2153(3) 0.0291(12) Uani 1.00 1 d .
C(22) C 0.1495(3) -0.1111(3) 0.4269(3) 0.0256(12) Uani 1.00 1 d .
C(23) C 0.6952(3) 0.3585(3) 0.6022(3) 0.0241(11) Uani 1.00 1 d .
C(24) C 0.6402(4) 0.7161(4) 0.2659(3) 0.0335(14) Uani 1.00 1 d .
C(25) C 0.6831(6) 0.3952(4) 0.0337(4) 0.0490(19) Uani 1.00 1 d .
H(1) H 0.0640 0.0763 0.4171 0.030 Uiso 1.00 1 c R
H(2) H -0.0695 0.0399 0.3650 0.030 Uiso 1.00 1 c R
H(3) H 0.1258 0.2380 0.3778 0.029 Uiso 1.00 1 c R
H(4) H -0.0083 0.2212 0.3990 0.029 Uiso 1.00 1 c R
H(5) H -0.1388 0.0686 0.1864 0.035 Uiso 1.00 1 c R
H(6) H -0.1680 0.1468 0.2732 0.035 Uiso 1.00 1 c R
H(7) H -0.1498 0.1745 0.1680 0.035 Uiso 1.00 1 c R
H(8) H 0.1154 0.3651 0.3011 0.036 Uiso 1.00 1 c R
H(9) H -0.0248 0.3411 0.2871 0.036 Uiso 1.00 1 c R
H(10) H 0.0527 0.4281 0.1658 0.044 Uiso 1.00 1 c R
H(11) H -0.0152 0.3061 0.1090 0.044 Uiso 1.00 1 c R
H(12) H 0.2371 0.3932 0.1724 0.035 Uiso 1.00 1 c R
H(13) H 0.1869 0.3933 0.0651 0.035 Uiso 1.00 1 c R
H(14) H 0.090(3) 0.116(3) -0.057(3) 0.026(11) Uiso 1.00 1 c .
H(15) H 0.0187 0.2019 -0.0191 0.033 Uiso 1.00 1 c R
H(16) H 0.1391 0.2387 -0.0697 0.033 Uiso 1.00 1 c R
H(17) H 0.3489 0.2913 0.1327 0.026 Uiso 1.00 1 c R
H(18) H 0.3317 0.3007 0.0216 0.026 Uiso 1.00 1 c R
H(19) H 0.3951 0.1547 0.0515 0.030 Uiso 1.00 1 c R
H(20) H 0.2986 0.1270 -0.0415 0.030 Uiso 1.00 1 c R
H(21) H 0.4497 0.4168 0.4439 0.038 Uiso 1.00 1 c R
H(22) H 0.3946 0.4345 0.3464 0.038 Uiso 1.00 1 c R
H(23) H 0.5224 0.4250 0.3506 0.038 Uiso 1.00 1 c R
H(24) H 0.2744 -0.1686 0.1124 0.027 Uiso 1.00 1 c R
H(25) H 0.6152 0.1073 0.3911 0.034 Uiso 1.00 1 c R
H(26) H 0.5566 0.1844 0.3609 0.034 Uiso 1.00 1 c R
H(27) H 0.6142 0.1232 0.2812 0.034 Uiso 1.00 1 c R
H(28) H 0.5203 0.0480 0.1163 0.037 Uiso 1.00 1 c R
H(29) H 0.5773 -0.0271 0.1531 0.037 Uiso 1.00 1 c R
H(30) H 0.4666 -0.0769 0.0678 0.037 Uiso 1.00 1 c R
H(31) H 0.0408 -0.2543 0.2703 0.036 Uiso 1.00 1 c R
H(32) H 0.0456 -0.2367 0.1609 0.036 Uiso 1.00 1 c R
H(33) H 0.1031 -0.3135 0.1933 0.036 Uiso 1.00 1 c R
H(34) H 0.1849 -0.0607 0.4904 0.035 Uiso 1.00 1 c R
H(35) H 0.0766 -0.1035 0.4036 0.035 Uiso 1.00 1 c R
H(36) H 0.1297 -0.1837 0.4346 0.035 Uiso 1.00 1 c R
H(37) H 0.4759 0.1251 0.4924 0.034 Uiso 1.00 1 c R
H(38) H 0.3386 0.1072 0.5012 0.034 Uiso 1.00 1 c R
H(39) H 0.3918 0.0278 0.5339 0.034 Uiso 1.00 1 c R
H(40) H 0.2552 -0.2026 0.1515 0.028 Uiso 1.00 1 c R

loop_
_atom_site_aniso_label
_atom_site_aniso_U_11
_atom_site_aniso_U_22
_atom_site_aniso_U_33
_atom_site_aniso_U_12
_atom_site_aniso_U_13
_atom_site_aniso_U_23
Ru(1) 0.01654(16) 0.01463(16) 0.01563(17) 0.00902(13) 0.00438(12) 0.00424(13)
Ni(1) 0.0161(2) 0.0159(2) 0.0159(2) 0.0094(2) 0.0044(2) 0.0047(2)
S(1) 0.0178(4) 0.0176(5) 0.0182(5) 0.0094(4) 0.0057(3) 0.0065(4)
S(2) 0.0218(5) 0.0179(5) 0.0163(5) 0.0114(4) 0.0055(3) 0.0043(4)
S(3) 0.0194(5) 0.0251(5) 0.0259(5) 0.0098(4) 0.0031(4) 0.0077(4)
S(4) 0.0222(5) 0.0288(6) 0.0277(6) 0.0141(4) 0.0055(4) 0.0058(5)
S(5) 0.0240(5) 0.0261(6) 0.0281(6) 0.0086(4) 0.0007(4) 0.0086(5)
Na(1) 0.0232(8) 0.0296(9) 0.0283(10) 0.0125(7) 0.0017(7) 0.0035(8)
F(1) 0.0302(14) 0.0261(14) 0.0504(17) 0.0146(12) 0.0102(12) 0.0201(13)
F(2) 0.0201(13) 0.0425(17) 0.0463(17) 0.0163(12) -0.0018(11) 0.0124(14)
F(3) 0.0368(15) 0.0334(16) 0.0364(16) 0.0148(13) 0.0108(12) -0.0034(13)
F(4) 0.056(2) 0.059(2) 0.060(2) 0.0194(18) -0.0167(17) -0.0180(18)
F(5) 0.073(2) 0.125(3) 0.041(2) 0.059(2) 0.0290(18) 0.050(2)
F(6) 0.0475(17) 0.070(2) 0.0313(16) 0.0422(17) 0.0027(13) 0.0062(15)
F(7) 0.175(4) 0.075(2) 0.086(3) 0.098(3) 0.068(3) 0.049(2)
F(8) 0.099(2) 0.068(2) 0.078(2) 0.043(2) 0.063(2) 0.044(2)
F(9) 0.093(3) 0.127(3) 0.049(2) 0.060(2) -0.005(2) 0.037(2)
O(1) 0.0384(19) 0.0352(19) 0.041(2) 0.0164(16) 0.0105(15) 0.0243(17)
O(2) 0.0187(15) 0.0320(18) 0.0342(18) 0.0087(13) 0.0011(13) 0.0107(15)
O(3) 0.0302(17) 0.040(2) 0.0299(18) 0.0132(15) 0.0036(14) -0.0034(16)
O(4) 0.040(2) 0.046(2) 0.050(2) 0.0317(18) 0.0138(17) 0.0102(18)
O(5) 0.0319(19) 0.031(2) 0.062(2) 0.0108(16) -0.0014(17) -0.0027(18)
O(6) 0.043(2) 0.062(2) 0.039(2) 0.0247(19) 0.0157(17) 0.031(2)
O(7) 0.0278(19) 0.092(3) 0.052(2) 0.019(2) 0.0145(17) 0.035(2)
O(8) 0.078(2) 0.0266(19) 0.038(2) 0.0252(19) -0.0136(19) -0.0005(16)
O(9) 0.0305(18) 0.037(2) 0.045(2) 0.0091(16) -0.0084(16) -0.0131(17)
N(1) 0.0202(17) 0.0185(17) 0.0233(19) 0.0120(14) 0.0079(14) 0.0072(15)
N(2) 0.0183(16) 0.0181(17) 0.0123(16) 0.0084(14) 0.0020(13) 0.0038(14)
N(3) 0.0195(16) 0.0193(18) 0.0147(17) 0.0111(14) 0.0007(13) 0.0037(15)
C(1) 0.029(2) 0.026(2) 0.021(2) 0.0180(19) 0.0126(18) 0.0091(19)
C(2) 0.023(2) 0.027(2) 0.022(2) 0.0146(19) 0.0078(17) 0.0060(19)
C(3) 0.018(2) 0.039(2) 0.031(2) 0.0150(19) 0.0070(18) 0.010(2)
C(4) 0.033(2) 0.021(2) 0.037(2) 0.018(2) 0.015(2) 0.007(2)
C(5) 0.034(2) 0.027(2) 0.048(3) 0.023(2) 0.018(2) 0.020(2)
C(6) 0.030(2) 0.021(2) 0.037(2) 0.0169(19) 0.010(2) 0.012(2)
C(7) 0.027(2) 0.031(2) 0.024(2) 0.016(2) 0.0026(18) 0.011(2)
C(8) 0.0180(19) 0.023(2) 0.025(2) 0.0093(17) 0.0027(17) 0.0067(19)
C(9) 0.027(2) 0.029(2) 0.019(2) 0.0177(19) 0.0109(17) 0.0117(19)
C(10) 0.022(2) 0.024(2) 0.020(2) 0.0112(18) 0.0024(17) 0.0063(19)
C(11) 0.049(2) 0.021(2) 0.026(2) 0.010(2) 0.000(2) 0.005(2)
C(12) 0.023(2) 0.020(2) 0.017(2) 0.0142(17) -0.0039(16) 0.0022(17)
C(13) 0.0157(18) 0.018(2) 0.019(2) 0.0112(16) -0.0016(15) 0.0038(17)
C(14) 0.023(2) 0.022(2) 0.027(2) 0.0165(18) 0.0107(18) 0.0101(19)
C(15) 0.032(2) 0.013(2) 0.022(2) 0.0154(18) 0.0036(18) 0.0004(17)
C(16) 0.0216(19) 0.0135(19) 0.021(2) 0.0112(16) 0.0000(16) 0.0042(17)
C(17) 0.0209(19) 0.018(2) 0.020(2) 0.0144(17) 0.0091(16) 0.0142(17)
C(18) 0.030(2) 0.034(2) 0.018(2) 0.020(2) 0.0072(18) 0.0060(19)
C(19) 0.020(2) 0.032(2) 0.031(2) 0.0095(19) 0.0055(18) 0.007(2)
C(20) 0.034(2) 0.033(2) 0.027(2) 0.017(2) 0.012(2) 0.005(2)
C(21) 0.034(2) 0.023(2) 0.033(2) 0.013(2) -0.000(2) 0.009(2)
C(22) 0.026(2) 0.033(2) 0.028(2) 0.018(2) 0.0109(19) 0.015(2)
C(23) 0.022(2) 0.024(2) 0.030(2) 0.0140(18) 0.0016(18) 0.005(2)
C(24) 0.036(2) 0.045(3) 0.029(2) 0.025(2) 0.011(2) 0.008(2)
C(25) 0.071(4) 0.047(3) 0.049(3) 0.039(3) 0.025(3) 0.018(3)

loop_
_atom_type_symbol
_atom_type_description
_atom_type_scat_dispersion_real
_atom_type_scat_dispersion_imag
_atom_type_scat_source
C C 0.003 0.002
;
International Tables for Crystallography
(1992, Vol. C, Tables 4.2.6.8 and 6.1.1.4)
;
H H 0.000 0.000
;
International Tables for Crystallography
(1992, Vol. C, Table 6.1.1.4)
;
F F 0.017 0.010
;
International Tables for Crystallography
(1992, Vol. C, Tables 4.2.6.8 and 6.1.1.4)
;
N N 0.006 0.003
;
International Tables for Crystallography
(1992, Vol. C, Tables 4.2.6.8 and 6.1.1.4)
;
Ni Ni 0.339 1.112
;
International Tables for Crystallography
(1992, Vol. C, Tables 4.2.6.8 and 6.1.1.4)
;
O O 0.011 0.006
;
International Tables for Crystallography
(1992, Vol. C, Tables 4.2.6.8 and 6.1.1.4)
;
Ru Ru -1.259 0.836
;
International Tables for Crystallography
(1992, Vol. C, Tables 4.2.6.8 and 6.1.1.4)
;
S S 0.125 0.123
;
International Tables for Crystallography
(1992, Vol. C, Tables 4.2.6.8 and 6.1.1.4)
;
Na Na 0.036 0.025
;
International Tables for Crystallography
(1992, Vol. C, Tables 4.2.6.8 and 6.1.1.4)
;

loop_
_geom_angle_atom_site_label_1
_geom_angle_atom_site_label_2
_geom_angle_atom_site_label_3
_geom_angle
_geom_angle_publ_flag
_geom_angle_site_symmetry_1
_geom_angle_site_symmetry_3
S(1) Ru(1) S(2) 72.38(3) yes . .
S(1) Ru(1) N(3) 92.11(10) yes . .
S(1) Ru(1) C(12) 119.45(11) yes . .
S(1) Ru(1) C(13) 157.49(11) yes . .
S(1) Ru(1) C(14) 153.96(9) yes . .
S(1) Ru(1) C(15) 116.87(10) yes . .
S(1) Ru(1) C(16) 91.15(11) yes . .
S(1) Ru(1) C(17) 92.28(11) yes . .
S(2) Ru(1) N(3) 90.37(10) yes . .
S(2) Ru(1) C(12) 167.77(12) yes . .
S(2) Ru(1) C(13) 130.10(11) yes . .
S(2) Ru(1) C(14) 100.07(12) yes . .
S(2) Ru(1) C(15) 92.40(12) yes . .
S(2) Ru(1) C(16) 110.92(10) yes . .
S(2) Ru(1) C(17) 146.05(8) yes . .
N(3) Ru(1) C(12) 92.16(14) yes . .
N(3) Ru(1) C(13) 89.22(14) yes . .
N(3) Ru(1) C(14) 113.14(13) yes . .
N(3) Ru(1) C(15) 150.30(14) yes . .
N(3) Ru(1) C(16) 158.43(14) yes . .
N(3) Ru(1) C(17) 121.00(13) yes . .
C(12) Ru(1) C(13) 38.04(15) yes . .
C(12) Ru(1) C(14) 67.96(16) yes . .
C(12) Ru(1) C(15) 79.56(16) yes . .
C(12) Ru(1) C(16) 67.80(14) yes . .
C(12) Ru(1) C(17) 37.68(12) yes . .
C(13) Ru(1) C(14) 36.96(14) yes . .
C(13) Ru(1) C(15) 66.68(14) yes . .
C(13) Ru(1) C(16) 79.82(15) yes . .
C(13) Ru(1) C(17) 68.02(14) yes . .
C(14) Ru(1) C(15) 37.37(13) yes . .
C(14) Ru(1) C(16) 67.83(15) yes . .
C(14) Ru(1) C(17) 80.37(17) yes . .
C(15) Ru(1) C(16) 37.22(15) yes . .
C(15) Ru(1) C(17) 67.24(16) yes . .
C(16) Ru(1) C(17) 37.52(14) yes . .
S(1) Ni(1) S(2) 81.74(4) yes . .
S(1) Ni(1) N(1) 88.07(11) yes . .
S(1) Ni(1) N(2) 169.57(12) yes . .
S(2) Ni(1) N(1) 169.44(12) yes . .
S(2) Ni(1) N(2) 88.58(11) yes . .
N(1) Ni(1) N(2) 101.38(15) yes . .
Ru(1) S(1) Ni(1) 87.98(3) yes . .
Ru(1) S(1) C(1) 116.52(14) yes . .
Ni(1) S(1) C(1) 100.29(16) yes . .
Ru(1) S(2) Ni(1) 87.20(4) yes . .
Ru(1) S(2) C(9) 116.91(13) yes . .
Ni(1) S(2) C(9) 99.24(16) yes . .
O(1) S(3) O(2) 114.44(18) yes . .
O(1) S(3) O(3) 114.8(2) yes . .
O(1) S(3) C(23) 102.4(2) yes . .
O(2) S(3) O(3) 115.6(2) yes . .
O(2) S(3) C(23) 102.0(2) yes . .
O(3) S(3) C(23) 105.12(18) yes . .
O(4) S(4) O(5) 113.9(2) yes . .
O(4) S(4) O(6) 115.3(2) yes . .
O(4) S(4) C(24) 102.8(2) yes . .
O(5) S(4) O(6) 115.3(2) yes . .
O(5) S(4) C(24) 103.6(2) yes . .
O(6) S(4) C(24) 103.8(2) yes . .
O(7) S(5) O(8) 115.8(2) yes . .
O(7) S(5) O(9) 114.8(2) yes . .
O(7) S(5) C(25) 103.1(3) yes . .
O(8) S(5) O(9) 114.5(2) yes . .
O(8) S(5) C(25) 102.1(2) yes . .
O(9) S(5) C(25) 104.0(2) yes . .
O(1) Na(1) O(2) 92.77(13) yes . 2_766
O(1) Na(1) O(4) 112.02(15) yes . .
O(1) Na(1) O(9) 129.70(14) yes . .
O(2) Na(1) O(4) 110.74(13) yes 2_766 .
O(2) Na(1) O(9) 104.99(14) yes 2_766 .
O(4) Na(1) O(9) 104.91(16) yes . .
S(3) O(1) Na(1) 118.6(2) yes . .
S(3) O(2) Na(1) 142.8(2) yes . 2_766
S(4) O(4) Na(1) 133.3(2) yes . .
S(5) O(9) Na(1) 141.6(2) yes . .
Ni(1) N(1) C(2) 107.1(3) yes . .
Ni(1) N(1) C(3) 108.4(2) yes . .
Ni(1) N(1) C(4) 117.5(2) yes . .
C(2) N(1) C(3) 109.5(3) yes . .
C(2) N(1) C(4) 106.1(3) yes . .
C(3) N(1) C(4) 108.0(3) yes . .
Ni(1) N(2) C(6) 117.0(2) yes . .
Ni(1) N(2) C(7) 107.2(2) yes . .
Ni(1) N(2) C(8) 107.7(2) yes . .
C(6) N(2) C(7) 108.3(3) yes . .
C(6) N(2) C(8) 107.3(2) yes . .
C(7) N(2) C(8) 109.2(3) yes . .
Ru(1) N(3) C(10) 172.4(3) yes . .
S(1) C(1) C(2) 109.0(3) yes . .
N(1) C(2) C(1) 112.3(3) yes . .
N(1) C(4) C(5) 114.2(3) yes . .
C(4) C(5) C(6) 110.8(4) yes . .
N(2) C(6) C(5) 114.2(3) yes . .
N(2) C(8) C(9) 112.7(2) yes . .
S(2) C(9) C(8) 110.4(3) yes . .
N(3) C(10) C(11) 177.9(5) yes . .
Ru(1) C(12) C(13) 71.3(2) yes . .
Ru(1) C(12) C(17) 70.8(2) yes . .
Ru(1) C(12) C(18) 129.2(3) yes . .
C(13) C(12) C(17) 119.1(3) yes . .
C(13) C(12) C(18) 118.7(3) yes . .
C(17) C(12) C(18) 122.2(3) yes . .
Ru(1) C(13) C(12) 70.6(2) yes . .
Ru(1) C(13) C(14) 71.9(2) yes . .
Ru(1) C(13) C(19) 128.7(3) yes . .
C(12) C(13) C(14) 120.8(3) yes . .
C(12) C(13) C(19) 120.0(3) yes . .
C(14) C(13) C(19) 119.2(3) yes . .
Ru(1) C(14) C(13) 71.1(2) yes . .
Ru(1) C(14) C(15) 69.1(2) yes . .
Ru(1) C(14) C(20) 132.2(3) yes . .
C(13) C(14) C(15) 117.6(3) yes . .
C(13) C(14) C(20) 122.9(3) yes . .
C(15) C(14) C(20) 119.5(3) yes . .
Ru(1) C(15) C(14) 73.5(2) yes . .
Ru(1) C(15) C(16) 72.8(2) yes . .
C(14) C(15) C(16) 123.6(3) yes . .
Ru(1) C(16) C(15) 70.0(2) yes . .
Ru(1) C(16) C(17) 71.0(2) yes . .
Ru(1) C(16) C(21) 131.1(3) yes . .
C(15) C(16) C(17) 118.6(3) yes . .
C(15) C(16) C(21) 119.8(3) yes . .
C(17) C(16) C(21) 121.6(3) yes . .
Ru(1) C(17) C(12) 71.5(2) yes . .
Ru(1) C(17) C(16) 71.5(2) yes . .
Ru(1) C(17) C(22) 129.0(3) yes . .
C(12) C(17) C(16) 120.2(3) yes . .
C(12) C(17) C(22) 119.3(3) yes . .
C(16) C(17) C(22) 120.5(3) yes . .
S(3) C(23) F(1) 111.0(3) yes . .
S(3) C(23) F(2) 110.5(3) yes . .
S(3) C(23) F(3) 111.6(2) yes . .
F(1) C(23) F(2) 107.3(2) yes . .
F(1) C(23) F(3) 108.4(3) yes . .
F(2) C(23) F(3) 107.8(4) yes . .
S(4) C(24) F(4) 111.5(4) yes . .
S(4) C(24) F(5) 111.3(3) yes . .
S(4) C(24) F(6) 111.5(3) yes . .
F(4) C(24) F(5) 107.8(3) yes . .
F(4) C(24) F(6) 106.8(3) yes . .
F(5) C(24) F(6) 107.8(5) yes . .
S(5) C(25) F(7) 111.8(4) yes . .
S(5) C(25) F(8) 111.7(5) yes . .
S(5) C(25) F(9) 110.6(4) yes . .
F(7) C(25) F(8) 107.3(4) yes . .
F(7) C(25) F(9) 108.3(6) yes . .
F(8) C(25) F(9) 107.0(4) yes . .
S(1) C(1) H(1) 109.6 no . .
S(1) C(1) H(2) 109.6 no . .
C(2) C(1) H(1) 109.6 no . .
C(2) C(1) H(2) 109.6 no . .
H(1) C(1) H(2) 109.5 no . .
N(1) C(2) H(3) 108.8 no . .
N(1) C(2) H(4) 108.8 no . .
C(1) C(2) H(3) 108.8 no . .
C(1) C(2) H(4) 108.8 no . .
H(3) C(2) H(4) 109.5 no . .
N(1) C(3) H(5) 109.5 no . .
N(1) C(3) H(6) 109.4 no . .
N(1) C(3) H(7) 109.5 no . .
H(5) C(3) H(6) 109.5 no . .
H(5) C(3) H(7) 109.5 no . .
H(6) C(3) H(7) 109.5 no . .
N(1) C(4) H(8) 108.2 no . .
N(1) C(4) H(9) 108.3 no . .
C(5) C(4) H(8) 108.4 no . .
C(5) C(4) H(9) 108.3 no . .
H(8) C(4) H(9) 109.5 no . .
C(4) C(5) H(10) 109.1 no . .
C(4) C(5) H(11) 109.2 no . .
C(6) C(5) H(10) 109.1 no . .
C(6) C(5) H(11) 109.2 no . .
H(10) C(5) H(11) 109.5 no . .
N(2) C(6) H(12) 108.2 no . .
N(2) C(6) H(13) 108.3 no . .
C(5) C(6) H(12) 108.3 no . .
C(5) C(6) H(13) 108.3 no . .
H(12) C(6) H(13) 109.5 no . .
N(2) C(7) H(14) 113(2) no . .
N(2) C(7) H(15) 109.3 no . .
N(2) C(7) H(16) 109.6 no . .
H(14) C(7) H(15) 111.9 no . .
H(14) C(7) H(16) 103.2 no . .
H(15) C(7) H(16) 109.5 no . .
N(2) C(8) H(17) 108.6 no . .
N(2) C(8) H(18) 108.7 no . .
C(9) C(8) H(17) 108.7 no . .
C(9) C(8) H(18) 108.6 no . .
H(17) C(8) H(18) 109.5 no . .
S(2) C(9) H(19) 109.2 no . .
S(2) C(9) H(20) 109.2 no . .
C(8) C(9) H(19) 109.2 no . .
C(8) C(9) H(20) 109.2 no . .
H(19) C(9) H(20) 109.5 no . .
C(10) C(11) H(21) 109.5 no . .
C(10) C(11) H(22) 109.6 no . .
C(10) C(11) H(23) 109.4 no . .
H(21) C(11) H(22) 109.5 no . .
H(21) C(11) H(23) 109.5 no . .
H(22) C(11) H(23) 109.5 no . .
Ru(1) C(15) H(24) 128.2 no . .
Ru(1) C(15) H(40) 143.3 no . .
C(14) C(15) H(24) 118.3 no . .
C(14) C(15) H(40) 143.2 no . .
C(16) C(15) H(24) 118.0 no . .
C(16) C(15) H(40) 80.7 no . .
H(24) C(15) H(40) 47.1 no . .
C(12) C(18) H(37) 109.5 no . .
C(12) C(18) H(38) 109.4 no . .
C(12) C(18) H(39) 109.4 no . .
H(37) C(18) H(38) 109.5 no . .
H(37) C(18) H(39) 109.5 no . .
H(38) C(18) H(39) 109.5 no . .
C(13) C(19) H(25) 109.6 no . .
C(13) C(19) H(26) 109.4 no . .
C(13) C(19) H(27) 109.4 no . .
H(25) C(19) H(26) 109.5 no . .
H(25) C(19) H(27) 109.5 no . .
H(26) C(19) H(27) 109.5 no . .
C(14) C(20) H(28) 109.5 no . .
C(14) C(20) H(29) 109.4 no . .
C(14) C(20) H(30) 109.5 no . .
H(28) C(20) H(29) 109.5 no . .
H(28) C(20) H(30) 109.5 no . .
H(29) C(20) H(30) 109.5 no . .
C(16) C(21) H(31) 109.4 no . .
C(16) C(21) H(32) 109.5 no . .
C(16) C(21) H(33) 109.5 no . .
H(31) C(21) H(32) 109.5 no . .
H(31) C(21) H(33) 109.5 no . .
H(32) C(21) H(33) 109.5 no . .
C(17) C(22) H(34) 109.5 no . .
C(17) C(22) H(35) 109.5 no . .
C(17) C(22) H(36) 109.5 no . .
H(34) C(22) H(35) 109.5 no . .
H(34) C(22) H(36) 109.5 no . .
H(35) C(22) H(36) 109.5 no . .
C(15) H(24) H(40) 66.5 no . .
C(15) H(40) H(24) 66.5 no . .

loop_
_geom_bond_atom_site_label_1
_geom_bond_atom_site_label_2
_geom_bond_distance
_geom_bond_publ_flag
_geom_bond_site_symmetry_2
Ru(1) S(1) 2.4007(11) yes .
Ru(1) S(2) 2.4193(11) yes .
Ru(1) N(3) 2.057(3) yes .
Ru(1) C(12) 2.220(4) yes .
Ru(1) C(13) 2.229(4) yes .
Ru(1) C(14) 2.239(5) yes .
Ru(1) C(15) 2.181(4) yes .
Ru(1) C(16) 2.217(4) yes .
Ru(1) C(17) 2.210(4) yes .
Ni(1) S(1) 2.1681(12) yes .
Ni(1) S(2) 2.1814(13) yes .
Ni(1) N(1) 1.970(3) yes .
Ni(1) N(2) 1.977(3) yes .
S(1) C(1) 1.830(4) yes .
S(2) C(9) 1.831(4) yes .
S(3) O(1) 1.444(4) yes .
S(3) O(2) 1.442(3) yes .
S(3) O(3) 1.432(3) yes .
S(3) C(23) 1.832(4) yes .
S(4) O(4) 1.441(4) yes .
S(4) O(5) 1.435(3) yes .
S(4) O(6) 1.438(3) yes .
S(4) C(24) 1.822(5) yes .
S(5) O(7) 1.428(3) yes .
S(5) O(8) 1.434(4) yes .
S(5) O(9) 1.426(3) yes .
S(5) C(25) 1.812(7) yes .
Na(1) O(1) 2.319(3) yes .
Na(1) O(2) 2.295(3) yes 2_766
Na(1) O(4) 2.252(4) yes .
Na(1) O(9) 2.259(3) yes .
F(1) C(23) 1.331(5) yes .
F(2) C(23) 1.338(5) yes .
F(3) C(23) 1.318(5) yes .
F(4) C(24) 1.340(5) yes .
F(5) C(24) 1.311(6) yes .
F(6) C(24) 1.335(7) yes .
F(7) C(25) 1.321(8) yes .
F(8) C(25) 1.321(8) yes .
F(9) C(25) 1.340(6) yes .
N(1) C(2) 1.500(5) yes .
N(1) C(3) 1.492(4) yes .
N(1) C(4) 1.500(6) yes .
N(2) C(6) 1.492(6) yes .
N(2) C(7) 1.486(5) yes .
N(2) C(8) 1.486(5) yes .
N(3) C(10) 1.133(5) yes .
C(1) C(2) 1.523(6) yes .
C(4) C(5) 1.518(7) yes .
C(5) C(6) 1.517(7) yes .
C(8) C(9) 1.518(6) yes .
C(10) C(11) 1.461(5) yes .
C(12) C(13) 1.450(5) yes .
C(12) C(17) 1.431(4) yes .
C(12) C(18) 1.496(5) yes .
C(13) C(14) 1.417(5) yes .
C(13) C(19) 1.514(4) yes .
C(14) C(15) 1.417(4) yes .
C(14) C(20) 1.496(6) yes .
C(15) C(16) 1.404(6) yes .
C(16) C(17) 1.424(5) yes .
C(16) C(21) 1.502(4) yes .
C(17) C(22) 1.510(6) yes .
C(1) H(1) 0.950 no .
C(1) H(2) 0.950 no .
C(2) H(3) 0.950 no .
C(2) H(4) 0.950 no .
C(3) H(5) 0.950 no .
C(3) H(6) 0.950 no .
C(3) H(7) 0.950 no .
C(4) H(8) 0.950 no .
C(4) H(9) 0.950 no .
C(5) H(10) 0.950 no .
C(5) H(11) 0.950 no .
C(6) H(12) 0.950 no .
C(6) H(13) 0.950 no .
C(7) H(14) 1.07(4) no .
C(7) H(15) 0.950 no .
C(7) H(16) 0.950 no .
C(8) H(17) 0.950 no .
C(8) H(18) 0.950 no .
C(9) H(19) 0.950 no .
C(9) H(20) 0.950 no .
C(11) H(21) 0.950 no .
C(11) H(22) 0.950 no .
C(11) H(23) 0.950 no .
C(15) H(24) 0.950 no .
C(15) H(40) 0.950 no .
C(18) H(37) 0.950 no .
C(18) H(38) 0.950 no .
C(18) H(39) 0.950 no .
C(19) H(25) 0.950 no .
C(19) H(26) 0.950 no .
C(19) H(27) 0.950 no .
C(20) H(28) 0.950 no .
C(20) H(29) 0.950 no .
C(20) H(30) 0.950 no .
C(21) H(31) 0.950 no .
C(21) H(32) 0.950 no .
C(21) H(33) 0.950 no .
C(22) H(34) 0.950 no .
C(22) H(35) 0.950 no .
C(22) H(36) 0.950 no .
H(24) H(40) 0.759 no .

loop_
_geom_contact_atom_site_label_1
_geom_contact_atom_site_label_2
_geom_contact_distance
_geom_contact_site_symmetry_2
S(1) C(7) 3.523(3) 2_555
F(1) F(6) 3.043(4) 2_666
F(1) C(12) 3.401(5) 2_656
F(1) C(15) 3.594(5) 2_656
F(1) C(16) 3.032(5) 2_656
F(1) C(17) 2.919(5) 2_656
F(1) C(18) 3.529(4) .
F(1) C(21) 3.522(5) 2_656
F(1) C(22) 3.356(6) 2_656
F(2) F(6) 3.226(4) 2_666
F(2) O(6) 3.084(4) 2_666
F(2) C(10) 3.455(5) .
F(2) C(11) 3.242(6) .
F(2) C(18) 3.461(4) .
F(2) C(19) 3.587(5) .
F(3) F(4) 3.270(4) 2_666
F(3) F(6) 3.365(3) 2_666
F(3) C(4) 3.498(4) 2_666
F(3) C(5) 3.470(4) 2_666
F(3) C(6) 3.316(4) 2_666
F(3) C(11) 3.521(6) 2_666
F(4) F(3) 3.270(4) 2_666
F(4) F(9) 3.485(6) 2_665
F(5) F(9) 3.502(5) 2_665
F(5) C(7) 3.370(5) 2_665
F(5) C(8) 3.497(5) 2_665
F(5) C(9) 3.549(6) 2_665
F(6) F(1) 3.043(4) 2_666
F(6) F(2) 3.226(4) 2_666
F(6) F(3) 3.365(3) 2_666
F(6) C(18) 3.182(4) 2_666
F(6) C(23) 3.438(5) 2_666
F(8) C(6) 3.560(6) 2_665
F(9) F(4) 3.485(6) 2_665
F(9) F(5) 3.502(5) 2_665
F(9) C(8) 3.526(6) .
F(9) C(9) 3.517(5) .
O(1) C(4) 3.390(4) 2_666
O(2) C(4) 3.306(5) 2_666
O(3) C(19) 3.224(4) .
O(4) C(21) 3.393(5) 1_665
O(5) C(1) 3.271(5) 1_665
O(5) C(1) 3.467(5) 2_666
O(5) C(18) 3.376(6) 2_666
O(6) F(2) 3.084(4) 2_666
O(6) N(3) 3.572(4) 2_666
O(6) C(10) 3.126(5) 2_666
O(6) C(11) 3.134(6) 2_666
O(7) N(3) 3.449(4) .
O(7) C(8) 3.258(5) .
O(7) C(9) 3.351(4) .
O(7) C(10) 3.153(5) .
O(7) C(11) 3.350(6) .
O(8) C(3) 3.363(7) 1_655
O(8) C(15) 3.544(5) 2_655
O(8) C(20) 3.542(5) .
O(8) C(20) 3.600(4) 2_655
O(9) C(4) 3.483(7) 1_655
O(9) C(5) 3.305(6) 1_655
N(3) O(6) 3.572(4) 2_666
N(3) O(7) 3.449(4) .
C(1) O(5) 3.271(5) 1_445
C(1) O(5) 3.467(5) 2_666
C(1) C(22) 3.587(6) 2_556
C(3) O(8) 3.363(7) 1_455
C(4) F(3) 3.498(4) 2_666
C(4) O(1) 3.390(4) 2_666
C(4) O(2) 3.306(5) 2_666
C(4) O(9) 3.483(7) 1_455
C(5) F(3) 3.470(4) 2_666
C(5) O(9) 3.305(6) 1_455
C(6) F(3) 3.316(4) 2_666
C(6) F(8) 3.560(6) 2_665
C(7) S(1) 3.523(3) 2_555
C(7) F(5) 3.370(5) 2_665
C(8) F(5) 3.497(5) 2_665
C(8) F(9) 3.526(6) .
C(8) O(7) 3.258(5) .
C(9) F(5) 3.549(6) 2_665
C(9) F(9) 3.517(5) .
C(9) O(7) 3.351(4) .
C(10) F(2) 3.455(5) .
C(10) O(6) 3.126(5) 2_666
C(10) O(7) 3.153(5) .
C(11) F(2) 3.242(6) .
C(11) F(3) 3.521(6) 2_666
C(11) O(6) 3.134(6) 2_666
C(11) O(7) 3.350(6) .
C(12) F(1) 3.401(5) 2_656
C(15) F(1) 3.594(5) 2_656
C(15) O(8) 3.544(5) 2_655
C(16) F(1) 3.032(5) 2_656
C(17) F(1) 2.919(5) 2_656
C(18) F(1) 3.529(4) .
C(18) F(2) 3.461(4) .
C(18) F(6) 3.182(4) 2_666
C(18) O(5) 3.376(6) 2_666
C(19) F(2) 3.587(5) .
C(19) O(3) 3.224(4) .
C(20) O(8) 3.542(5) .
C(20) O(8) 3.600(4) 2_655
C(21) F(1) 3.522(5) 2_656
C(21) O(4) 3.393(5) 1_445
C(22) F(1) 3.356(6) 2_656
C(22) C(1) 3.587(6) 2_556
C(23) F(6) 3.438(5) 2_666
Ni(1) H(14) 3.28(3) 2_555
S(1) H(14) 2.83(3) 2_555
S(1) H(15) 3.537 2_555
S(1) H(16) 3.558 2_555
S(2) H(5) 3.576 2_555
S(2) H(14) 3.27(3) 2_555
S(2) H(15) 3.262 2_555
S(3) H(8) 3.219 2_666
S(3) H(9) 3.589 2_666
S(3) H(36) 3.283 2_656
S(4) H(1) 3.468 2_666
S(4) H(3) 3.540 2_666
S(4) H(35) 3.586 1_665
S(4) H(38) 3.026 2_666
S(5) H(7) 3.342 1_655
S(5) H(11) 3.590 1_655
S(5) H(19) 3.386 .
S(5) H(28) 3.519 .
Na(1) H(9) 3.257 1_655
Na(1) H(31) 3.352 1_665
F(1) H(25) 3.294 .
F(1) H(26) 3.582 .
F(1) H(31) 3.593 2_656
F(1) H(33) 3.278 2_656
F(1) H(36) 2.889 2_656
F(1) H(37) 2.712 .
F(1) H(40) 3.450 2_656
F(2) H(21) 2.691 .
F(2) H(21) 3.424 2_666
F(2) H(22) 3.013 2_666
F(2) H(23) 3.221 .
F(2) H(25) 3.522 .
F(2) H(26) 2.818 .
F(2) H(37) 2.687 .
F(2) H(38) 3.410 .
F(3) H(8) 2.785 2_666
F(3) H(10) 3.146 2_666
F(3) H(12) 2.579 2_666
F(3) H(13) 3.578 2_666
F(3) H(22) 2.593 2_666
F(4) H(22) 3.238 .
F(4) H(23) 3.173 .
F(5) H(14) 3.34(4) 2_665
F(5) H(16) 2.579 2_665
F(5) H(18) 2.804 2_665
F(5) H(20) 2.832 2_665
F(6) H(37) 3.088 2_666
F(6) H(38) 2.855 2_666
F(6) H(39) 3.069 2_666
F(7) H(13) 2.792 2_665
F(7) H(16) 3.482 2_665
F(7) H(18) 3.311 2_665
F(8) H(10) 3.410 2_665
F(8) H(13) 2.743 2_665
F(8) H(24) 3.088 2_655
F(8) H(33) 3.113 2_655
F(8) H(40) 2.914 2_655
F(9) H(17) 3.594 .
F(9) H(18) 2.980 .
F(9) H(19) 3.078 .
F(9) H(20) 3.458 .
F(9) H(24) 3.267 2_655
F(9) H(30) 3.214 2_655
F(9) H(40) 3.269 2_655
O(1) H(3) 3.328 2_666
O(1) H(4) 3.451 2_666
O(1) H(8) 2.666 2_666
O(1) H(9) 3.274 2_666
O(1) H(22) 3.526 2_666
O(2) H(8) 3.027 2_666
O(2) H(9) 2.875 2_666
O(2) H(10) 3.120 2_666
O(2) H(31) 3.155 2_656
O(2) H(33) 3.223 2_656
O(2) H(36) 3.035 2_656
O(3) H(4) 2.844 1_655
O(3) H(6) 3.061 1_655
O(3) H(9) 2.960 1_655
O(3) H(25) 2.895 .
O(3) H(26) 2.995 .
O(3) H(27) 3.251 .
O(3) H(36) 2.806 2_656
O(4) H(31) 2.564 1_665
O(4) H(32) 3.512 1_665
O(4) H(35) 3.311 1_665
O(4) H(36) 3.499 1_665
O(5) H(1) 3.303 1_665
O(5) H(1) 2.581 2_666
O(5) H(2) 2.592 1_665
O(5) H(3) 3.549 2_666
O(5) H(34) 2.961 2_666
O(5) H(35) 2.835 1_665
O(5) H(38) 2.497 2_666
O(5) H(39) 3.514 2_666
O(6) H(3) 3.021 2_666
O(6) H(21) 2.441 2_666
O(6) H(22) 3.537 2_666
O(6) H(23) 3.234 .
O(6) H(38) 2.837 2_666
O(7) H(17) 2.616 .
O(7) H(18) 3.432 .
O(7) H(19) 2.646 .
O(7) H(23) 2.749 .
O(7) H(26) 3.317 .
O(7) H(27) 3.352 .
O(7) H(28) 3.337 .
O(8) H(6) 3.540 1_655
O(8) H(7) 2.480 1_655
O(8) H(11) 3.084 1_655
O(8) H(19) 3.334 .
O(8) H(24) 2.648 2_655
O(8) H(27) 3.340 .
O(8) H(28) 2.724 .
O(8) H(29) 3.578 .
O(8) H(30) 2.685 2_655
O(8) H(40) 3.190 2_655
O(9) H(7) 3.303 1_655
O(9) H(9) 2.800 1_655
O(9) H(10) 2.930 1_655
O(9) H(11) 3.100 1_655
C(1) H(34) 3.141 2_556
C(1) H(35) 3.418 2_556
C(2) H(36) 3.539 2_556
C(3) H(27) 3.162 1_455
C(3) H(29) 3.371 1_455
C(7) H(32) 2.721 2_555
C(9) H(29) 3.253 2_655
C(9) H(30) 3.296 2_655
C(11) H(21) 2.984 2_666
C(12) H(37) 3.599 2_656
C(12) H(39) 3.285 2_656
C(13) H(39) 3.160 2_656
C(18) H(25) 3.170 2_656
C(18) H(37) 3.564 2_656
C(18) H(39) 3.246 2_656
C(19) H(6) 3.142 1_655
C(19) H(39) 3.021 2_656
C(20) H(19) 3.257 2_655
C(20) H(20) 3.281 2_655
C(20) H(28) 3.265 2_655
C(20) H(30) 3.200 2_655
C(21) H(15) 3.177 2_555
C(21) H(16) 3.322 2_555
C(22) H(1) 3.439 2_556
C(22) H(2) 3.087 2_556
C(22) H(4) 3.233 2_556
C(23) H(8) 3.501 2_666
C(23) H(22) 3.290 2_666
C(23) H(26) 3.540 .
C(23) H(37) 3.254 .
C(24) H(38) 3.486 2_666
C(25) H(13) 3.285 2_665
C(25) H(24) 3.499 2_655
C(25) H(40) 3.526 2_655
H(1) S(4) 3.468 2_666
H(1) O(5) 3.303 1_445
H(1) O(5) 2.581 2_666
H(1) C(22) 3.439 2_556
H(1) H(1) 3.382 2_556
H(1) H(34) 3.173 2_556
H(1) H(35) 3.025 2_556
H(1) H(36) 3.589 2_556
H(2) O(5) 2.592 1_445
H(2) C(22) 3.087 2_556
H(2) H(34) 2.452 2_556
H(2) H(35) 3.095 2_556
H(2) H(36) 3.263 2_556
H(3) S(4) 3.540 2_666
H(3) O(1) 3.328 2_666
H(3) O(5) 3.549 2_666
H(3) O(6) 3.021 2_666
H(4) O(1) 3.451 2_666
H(4) O(3) 2.844 1_455
H(4) C(22) 3.233 2_556
H(4) H(34) 3.082 2_556
H(4) H(35) 3.365 2_556
H(4) H(36) 2.749 2_556
H(5) S(2) 3.576 2_555
H(5) H(14) 2.991 2_555
H(5) H(20) 2.882 2_555
H(5) H(27) 3.472 1_455
H(5) H(29) 3.074 1_455
H(6) O(3) 3.061 1_455
H(6) O(8) 3.540 1_455
H(6) C(19) 3.142 1_455
H(6) H(25) 2.994 1_455
H(6) H(27) 2.465 1_455
H(6) H(29) 3.162 1_455
H(7) S(5) 3.342 1_455
H(7) O(8) 2.480 1_455
H(7) O(9) 3.303 1_455
H(7) H(27) 3.137 1_455
H(7) H(28) 3.582 1_455
H(7) H(29) 3.318 1_455
H(8) S(3) 3.219 2_666
H(8) F(3) 2.785 2_666
H(8) O(1) 2.666 2_666
H(8) O(2) 3.027 2_666
H(8) C(23) 3.501 2_666
H(9) S(3) 3.589 2_666
H(9) Na(1) 3.257 1_455
H(9) O(1) 3.274 2_666
H(9) O(2) 2.875 2_666
H(9) O(3) 2.960 1_455
H(9) O(9) 2.800 1_455
H(10) F(3) 3.146 2_666
H(10) F(8) 3.410 2_665
H(10) O(2) 3.120 2_666
H(10) O(9) 2.930 1_455
H(10) H(33) 3.256 1_565
H(11) S(5) 3.590 1_455
H(11) O(8) 3.084 1_455
H(11) O(9) 3.100 1_455
H(11) H(32) 3.560 2_555
H(12) F(3) 2.579 2_666
H(13) F(3) 3.578 2_666
H(13) F(7) 2.792 2_665
H(13) F(8) 2.743 2_665
H(13) C(25) 3.285 2_665
H(14) Ni(1) 3.28(3) 2_555
H(14) S(1) 2.83(3) 2_555
H(14) S(2) 3.27(3) 2_555
H(14) F(5) 3.34(4) 2_665
H(14) H(5) 2.991 2_555
H(14) H(32) 3.141 2_555
H(15) S(1) 3.537 2_555
H(15) S(2) 3.262 2_555
H(15) C(21) 3.177 2_555
H(15) H(24) 3.456 2_555
H(15) H(32) 2.242 2_555
H(15) H(33) 3.566 2_555
H(16) S(1) 3.558 2_555
H(16) F(5) 2.579 2_665
H(16) F(7) 3.482 2_665
H(16) C(21) 3.322 2_555
H(16) H(31) 3.472 2_555
H(16) H(32) 2.445 2_555
H(17) F(9) 3.594 .
H(17) O(7) 2.616 .
H(18) F(5) 2.804 2_665
H(18) F(7) 3.311 2_665
H(18) F(9) 2.980 .
H(18) O(7) 3.432 .
H(19) S(5) 3.386 .
H(19) F(9) 3.078 .
H(19) O(7) 2.646 .
H(19) O(8) 3.334 .
H(19) C(20) 3.257 2_655
H(19) H(29) 3.049 2_655
H(19) H(30) 2.665 2_655
H(20) F(5) 2.832 2_665
H(20) F(9) 3.458 .
H(20) C(20) 3.281 2_655
H(20) H(5) 2.882 2_555
H(20) H(29) 2.647 2_655
H(20) H(30) 3.085 2_655
H(21) F(2) 2.691 .
H(21) F(2) 3.424 2_666
H(21) O(6) 2.441 2_666
H(21) C(11) 2.984 2_666
H(21) H(21) 2.296 2_666
H(21) H(22) 3.168 2_666
H(21) H(23) 3.069 2_666
H(22) F(2) 3.013 2_666
H(22) F(3) 2.593 2_666
H(22) F(4) 3.238 .
H(22) O(1) 3.526 2_666
H(22) O(6) 3.537 2_666
H(22) C(23) 3.290 2_666
H(22) H(21) 3.168 2_666
H(23) F(2) 3.221 .
H(23) F(4) 3.173 .
H(23) O(6) 3.234 .
H(23) O(7) 2.749 .
H(23) H(21) 3.069 2_666
H(24) F(8) 3.088 2_655
H(24) F(9) 3.267 2_655
H(24) O(8) 2.648 2_655
H(24) C(25) 3.499 2_655
H(24) H(15) 3.456 2_555
H(25) F(1) 3.294 .
H(25) F(2) 3.522 .
H(25) O(3) 2.895 .
H(25) C(18) 3.170 2_656
H(25) H(6) 2.994 1_655
H(25) H(34) 3.116 2_656
H(25) H(36) 3.438 2_656
H(25) H(39) 2.242 2_656
H(26) F(1) 3.582 .
H(26) F(2) 2.818 .
H(26) O(3) 2.995 .
H(26) O(7) 3.317 .
H(26) C(23) 3.540 .
H(27) O(3) 3.251 .
H(27) O(7) 3.352 .
H(27) O(8) 3.340 .
H(27) C(3) 3.162 1_655
H(27) H(5) 3.472 1_655
H(27) H(6) 2.465 1_655
H(27) H(7) 3.137 1_655
H(27) H(39) 3.532 2_656
H(28) S(5) 3.519 .
H(28) O(7) 3.337 .
H(28) O(8) 2.724 .
H(28) C(20) 3.265 2_655
H(28) H(7) 3.582 1_655
H(28) H(28) 3.104 2_655
H(28) H(30) 2.608 2_655
H(29) O(8) 3.578 .
H(29) C(3) 3.371 1_655
H(29) C(9) 3.253 2_655
H(29) H(5) 3.074 1_655
H(29) H(6) 3.162 1_655
H(29) H(7) 3.318 1_655
H(29) H(19) 3.049 2_655
H(29) H(20) 2.647 2_655
H(30) F(9) 3.214 2_655
H(30) O(8) 2.685 2_655
H(30) C(9) 3.296 2_655
H(30) C(20) 3.200 2_655
H(30) H(19) 2.665 2_655
H(30) H(20) 3.085 2_655
H(30) H(28) 2.608 2_655
H(30) H(30) 2.964 2_655
H(31) Na(1) 3.352 1_445
H(31) F(1) 3.593 2_656
H(31) O(2) 3.155 2_656
H(31) O(4) 2.564 1_445
H(31) H(16) 3.472 2_555
H(32) O(4) 3.512 1_445
H(32) C(7) 2.721 2_555
H(32) H(11) 3.560 2_555
H(32) H(14) 3.141 2_555
H(32) H(15) 2.242 2_555
H(32) H(16) 2.445 2_555
H(33) F(1) 3.278 2_656
H(33) F(8) 3.113 2_655
H(33) O(2) 3.223 2_656
H(33) H(10) 3.256 1_545
H(33) H(15) 3.566 2_555
H(34) O(5) 2.961 2_666
H(34) C(1) 3.141 2_556
H(34) H(1) 3.173 2_556
H(34) H(2) 2.452 2_556
H(34) H(4) 3.082 2_556
H(34) H(25) 3.116 2_656
H(35) S(4) 3.586 1_445
H(35) O(4) 3.311 1_445
H(35) O(5) 2.835 1_445
H(35) C(1) 3.418 2_556
H(35) H(1) 3.025 2_556
H(35) H(2) 3.095 2_556
H(35) H(4) 3.365 2_556
H(36) S(3) 3.283 2_656
H(36) F(1) 2.889 2_656
H(36) O(2) 3.035 2_656
H(36) O(3) 2.806 2_656
H(36) O(4) 3.499 1_445
H(36) C(2) 3.539 2_556
H(36) H(1) 3.589 2_556
H(36) H(2) 3.263 2_556
H(36) H(4) 2.749 2_556
H(36) H(25) 3.438 2_656
H(37) F(1) 2.712 .
H(37) F(2) 2.687 .
H(37) F(6) 3.088 2_666
H(37) C(12) 3.599 2_656
H(37) C(18) 3.564 2_656
H(37) C(23) 3.254 .
H(37) H(39) 2.983 2_656
H(38) S(4) 3.026 2_666
H(38) F(2) 3.410 .
H(38) F(6) 2.855 2_666
H(38) O(5) 2.497 2_666
H(38) O(6) 2.837 2_666
H(38) C(24) 3.486 2_666
H(39) F(6) 3.069 2_666
H(39) O(5) 3.514 2_666
H(39) C(12) 3.285 2_656
H(39) C(13) 3.160 2_656
H(39) C(18) 3.246 2_656
H(39) C(19) 3.021 2_656
H(39) H(25) 2.242 2_656
H(39) H(27) 3.532 2_656
H(39) H(37) 2.983 2_656
H(39) H(39) 3.023 2_656
H(40) F(1) 3.450 2_656
H(40) F(8) 2.914 2_655
H(40) F(9) 3.269 2_655
H(40) O(8) 3.190 2_655
H(40) C(25) 3.526 2_655

loop_
_geom_torsion_atom_site_label_1
_geom_torsion_atom_site_label_2
_geom_torsion_atom_site_label_3
_geom_torsion_atom_site_label_4
_geom_torsion
_geom_torsion_site_symmetry_1
_geom_torsion_site_symmetry_3
_geom_torsion_site_symmetry_4
S(1) Ru(1) S(2) Ni(1) 38.55(3) . . .
S(1) Ru(1) S(2) C(9) 137.49(18) . . .
S(2) Ru(1) S(1) Ni(1) -38.80(3) . . .
S(2) Ru(1) S(1) C(1) -139.30(18) . . .
S(1) Ru(1) N(3) C(10) 167(2) . . .
N(3) Ru(1) S(1) Ni(1) 50.92(10) . . .
N(3) Ru(1) S(1) C(1) -49.6(2) . . .
S(1) Ru(1) C(12) C(13) -179.62(18) . . .
S(1) Ru(1) C(12) C(17) 49.0(2) . . .
S(1) Ru(1) C(12) C(18) -67.4(3) . . .
C(12) Ru(1) S(1) Ni(1) 144.59(12) . . .
C(12) Ru(1) S(1) C(1) 44.1(2) . . .
S(1) Ru(1) C(13) C(12) 0.9(4) . . .
S(1) Ru(1) C(13) C(14) 134.2(2) . . .
S(1) Ru(1) C(13) C(19) -112.5(3) . . .
C(13) Ru(1) S(1) Ni(1) 144.0(2) . . .
C(13) Ru(1) S(1) C(1) 43.5(3) . . .
S(1) Ru(1) C(14) C(13) -141.3(2) . . .
S(1) Ru(1) C(14) C(15) -10.3(4) . . .
S(1) Ru(1) C(14) C(20) 101.1(3) . . .
C(14) Ru(1) S(1) Ni(1) -115.4(2) . . .
C(14) Ru(1) S(1) C(1) 144.1(3) . . .
S(1) Ru(1) C(15) C(14) 174.9(2) . . .
S(1) Ru(1) C(15) C(16) -51.0(2) . . .
C(15) Ru(1) S(1) Ni(1) -122.38(13) . . .
C(15) Ru(1) S(1) C(1) 137.1(2) . . .
S(1) Ru(1) C(16) C(15) 136.1(2) . . .
S(1) Ru(1) C(16) C(17) -92.2(2) . . .
S(1) Ru(1) C(16) C(21) 23.5(3) . . .
C(16) Ru(1) S(1) Ni(1) -150.41(10) . . .
C(16) Ru(1) S(1) C(1) 109.1(2) . . .
S(1) Ru(1) C(17) C(12) -138.9(2) . . .
S(1) Ru(1) C(17) C(16) 88.9(2) . . .
S(1) Ru(1) C(17) C(22) -25.8(2) . . .
C(17) Ru(1) S(1) Ni(1) 172.07(9) . . .
C(17) Ru(1) S(1) C(1) 71.6(2) . . .
S(2) Ru(1) N(3) C(10) -121(2) . . .
N(3) Ru(1) S(2) Ni(1) -53.55(10) . . .
N(3) Ru(1) S(2) C(9) 45.4(2) . . .
S(2) Ru(1) C(12) C(13) 15.8(6) . . .
S(2) Ru(1) C(12) C(17) -115.6(4) . . .
S(2) Ru(1) C(12) C(18) 128.1(4) . . .
C(12) Ru(1) S(2) Ni(1) -155.5(4) . . .
C(12) Ru(1) S(2) C(9) -56.6(5) . . .
S(2) Ru(1) C(13) C(12) -175.67(17) . . .
S(2) Ru(1) C(13) C(14) -42.4(2) . . .
S(2) Ru(1) C(13) C(19) 71.0(3) . . .
C(13) Ru(1) S(2) Ni(1) -142.84(13) . . .
C(13) Ru(1) S(2) C(9) -43.9(2) . . .
S(2) Ru(1) C(14) C(13) 148.4(2) . . .
S(2) Ru(1) C(14) C(15) -80.6(2) . . .
S(2) Ru(1) C(14) C(20) 30.8(3) . . .
C(14) Ru(1) S(2) Ni(1) -167.15(9) . . .
C(14) Ru(1) S(2) C(9) -68.2(2) . . .
S(2) Ru(1) C(15) C(14) 103.5(2) . . .
S(2) Ru(1) C(15) C(16) -122.4(2) . . .
C(15) Ru(1) S(2) Ni(1) 156.03(10) . . .
C(15) Ru(1) S(2) C(9) -105.0(2) . . .
S(2) Ru(1) C(16) C(15) 64.6(2) . . .
S(2) Ru(1) C(16) C(17) -163.8(2) . . .
S(2) Ru(1) C(16) C(21) -48.0(4) . . .
C(16) Ru(1) S(2) Ni(1) 122.88(12) . . .
C(16) Ru(1) S(2) C(9) -138.2(2) . . .
S(2) Ru(1) C(17) C(12) 160.0(2) . . .
S(2) Ru(1) C(17) C(16) 27.8(3) . . .
S(2) Ru(1) C(17) C(22) -86.9(3) . . .
C(17) Ru(1) S(2) Ni(1) 105.2(2) . . .
C(17) Ru(1) S(2) C(9) -155.9(2) . . .
N(3) Ru(1) C(12) C(13) -86.0(2) . . .
N(3) Ru(1) C(12) C(17) 142.6(2) . . .
N(3) Ru(1) C(12) C(18) 26.3(3) . . .
C(12) Ru(1) N(3) C(10) 47(2) . . .
N(3) Ru(1) C(13) C(12) 94.5(2) . . .
N(3) Ru(1) C(13) C(14) -132.2(2) . . .
N(3) Ru(1) C(13) C(19) -18.9(3) . . .
C(13) Ru(1) N(3) C(10) 9(2) . . .
N(3) Ru(1) C(14) C(13) 53.7(2) . . .
N(3) Ru(1) C(14) C(15) -175.4(2) . . .
N(3) Ru(1) C(14) C(20) -64.0(3) . . .
C(14) Ru(1) N(3) C(10) -20(2) . . .
N(3) Ru(1) C(15) C(14) 8.5(4) . . .
N(3) Ru(1) C(15) C(16) 142.7(2) . . .
C(15) Ru(1) N(3) C(10) -25(2) . . .
N(3) Ru(1) C(16) C(15) -125.2(4) . . .
N(3) Ru(1) C(16) C(17) 6.5(5) . . .
N(3) Ru(1) C(16) C(21) 122.2(4) . . .
C(16) Ru(1) N(3) C(10) 68(2) . . .
N(3) Ru(1) C(17) C(12) -45.1(3) . . .
N(3) Ru(1) C(17) C(16) -177.2(2) . . .
N(3) Ru(1) C(17) C(22) 68.1(3) . . .
C(17) Ru(1) N(3) C(10) 73(2) . . .
C(12) Ru(1) C(13) C(14) 133.3(3) . . .
C(12) Ru(1) C(13) C(19) -113.4(4) . . .
C(13) Ru(1) C(12) C(17) -131.4(3) . . .
C(13) Ru(1) C(12) C(18) 112.3(4) . . .
C(12) Ru(1) C(14) C(13) -28.9(2) . . .
C(12) Ru(1) C(14) C(15) 102.0(2) . . .
C(12) Ru(1) C(14) C(20) -146.6(3) . . .
C(14) Ru(1) C(12) C(13) 28.2(2) . . .
C(14) Ru(1) C(12) C(17) -103.2(2) . . .
C(14) Ru(1) C(12) C(18) 140.4(3) . . .
C(12) Ru(1) C(15) C(14) -67.2(2) . . .
C(12) Ru(1) C(15) C(16) 66.9(2) . . .
C(15) Ru(1) C(12) C(13) 65.3(2) . . .
C(15) Ru(1) C(12) C(17) -66.1(2) . . .
C(15) Ru(1) C(12) C(18) 177.6(3) . . .
C(12) Ru(1) C(16) C(15) -102.3(2) . . .
C(12) Ru(1) C(16) C(17) 29.3(2) . . .
C(12) Ru(1) C(16) C(21) 145.1(4) . . .
C(16) Ru(1) C(12) C(13) 102.2(2) . . .
C(16) Ru(1) C(12) C(17) -29.2(2) . . .
C(16) Ru(1) C(12) C(18) -145.5(3) . . .
C(12) Ru(1) C(17) C(16) -132.2(3) . . .
C(12) Ru(1) C(17) C(22) 113.1(4) . . .
C(17) Ru(1) C(12) C(13) 131.4(3) . . .
C(17) Ru(1) C(12) C(18) -116.3(4) . . .
C(13) Ru(1) C(14) C(15) 130.9(3) . . .
C(13) Ru(1) C(14) C(20) -117.7(4) . . .
C(14) Ru(1) C(13) C(12) -133.3(3) . . .
C(14) Ru(1) C(13) C(19) 113.3(4) . . .
C(13) Ru(1) C(15) C(14) -29.7(2) . . .
C(13) Ru(1) C(15) C(16) 104.5(2) . . .
C(15) Ru(1) C(13) C(12) -103.3(2) . . .
C(15) Ru(1) C(13) C(14) 30.0(2) . . .
C(15) Ru(1) C(13) C(19) 143.3(4) . . .
C(13) Ru(1) C(16) C(15) -64.6(2) . . .
C(13) Ru(1) C(16) C(17) 67.0(2) . . .
C(13) Ru(1) C(16) C(21) -177.2(4) . . .
C(16) Ru(1) C(13) C(12) -66.8(2) . . .
C(16) Ru(1) C(13) C(14) 66.5(2) . . .
C(16) Ru(1) C(13) C(19) 179.8(3) . . .
C(13) Ru(1) C(17) C(12) 29.9(2) . . .
C(13) Ru(1) C(17) C(16) -102.3(2) . . .
C(13) Ru(1) C(17) C(22) 143.0(3) . . .
C(17) Ru(1) C(13) C(12) -29.6(2) . . .
C(17) Ru(1) C(13) C(14) 103.7(2) . . .
C(17) Ru(1) C(13) C(19) -143.0(3) . . .
C(14) Ru(1) C(15) C(16) 134.1(3) . . .
C(15) Ru(1) C(14) C(13) -130.9(3) . . .
C(15) Ru(1) C(14) C(20) 111.4(4) . . .
C(14) Ru(1) C(16) C(15) -28.1(2) . . .
C(14) Ru(1) C(16) C(17) 103.5(2) . . .
C(14) Ru(1) C(16) C(21) -140.7(4) . . .
C(16) Ru(1) C(14) C(13) -103.0(2) . . .
C(16) Ru(1) C(14) C(15) 28.0(2) . . .
C(16) Ru(1) C(14) C(20) 139.4(3) . . .
C(14) Ru(1) C(17) C(12) 66.2(2) . . .
C(14) Ru(1) C(17) C(16) -65.9(2) . . .
C(14) Ru(1) C(17) C(22) 179.4(3) . . .
C(17) Ru(1) C(14) C(13) -66.0(2) . . .
C(17) Ru(1) C(14) C(15) 64.9(2) . . .
C(17) Ru(1) C(14) C(20) 176.3(3) . . .
C(15) Ru(1) C(16) C(17) 131.6(3) . . .
C(15) Ru(1) C(16) C(21) -112.6(4) . . .
C(16) Ru(1) C(15) C(14) -134.1(3) . . .
C(15) Ru(1) C(17) C(12) 102.8(2) . . .
C(15) Ru(1) C(17) C(16) -29.4(2) . . .
C(15) Ru(1) C(17) C(22) -144.1(3) . . .
C(17) Ru(1) C(15) C(14) -104.5(2) . . .
C(17) Ru(1) C(15) C(16) 29.6(2) . . .
C(16) Ru(1) C(17) C(12) 132.2(3) . . .
C(16) Ru(1) C(17) C(22) -114.7(3) . . .
C(17) Ru(1) C(16) C(15) -131.6(3) . . .
C(17) Ru(1) C(16) C(21) 115.8(5) . . .
S(1) Ni(1) S(2) Ru(1) -41.65(3) . . .
S(1) Ni(1) S(2) C(9) -158.46(13) . . .
S(2) Ni(1) S(1) Ru(1) 42.01(3) . . .
S(2) Ni(1) S(1) C(1) 158.61(14) . . .
S(1) Ni(1) N(1) C(2) 40.4(2) . . .
S(1) Ni(1) N(1) C(3) -77.7(2) . . .
S(1) Ni(1) N(1) C(4) 159.6(2) . . .
N(1) Ni(1) S(1) Ru(1) -135.22(9) . . .
N(1) Ni(1) S(1) C(1) -18.62(16) . . .
S(1) Ni(1) N(2) C(6) -137.9(4) . . .
S(1) Ni(1) N(2) C(7) 100.3(5) . . .
S(1) Ni(1) N(2) C(8) -17.1(6) . . .
N(2) Ni(1) S(1) Ru(1) 20.0(4) . . .
N(2) Ni(1) S(1) C(1) 136.6(4) . . .
S(2) Ni(1) N(1) C(2) 25.3(5) . . .
S(2) Ni(1) N(1) C(3) -92.8(5) . . .
S(2) Ni(1) N(1) C(4) 144.5(4) . . .
N(1) Ni(1) S(2) Ru(1) -26.4(4) . . .
N(1) Ni(1) S(2) C(9) -143.2(4) . . .
S(2) Ni(1) N(2) C(6) -159.8(2) . . .
S(2) Ni(1) N(2) C(7) 78.5(2) . . .
S(2) Ni(1) N(2) C(8) -38.9(2) . . .
N(2) Ni(1) S(2) Ru(1) 134.45(8) . . .
N(2) Ni(1) S(2) C(9) 17.64(15) . . .
N(1) Ni(1) N(2) C(6) 16.7(2) . . .
N(1) Ni(1) N(2) C(7) -105.1(3) . . .
N(1) Ni(1) N(2) C(8) 137.6(2) . . .
N(2) Ni(1) N(1) C(2) -135.2(2) . . .
N(2) Ni(1) N(1) C(3) 106.8(3) . . .
N(2) Ni(1) N(1) C(4) -16.0(3) . . .
Ru(1) S(1) C(1) C(2) 88.0(3) . . .
Ni(1) S(1) C(1) C(2) -4.9(3) . . .
Ru(1) S(2) C(9) C(8) -86.7(3) . . .
Ni(1) S(2) C(9) C(8) 4.8(2) . . .
O(1) S(3) O(2) Na(1) -79.3(3) . . 2_766
O(2) S(3) O(1) Na(1) 117.0(2) . . .
O(3) S(3) O(1) Na(1) -20.1(2) . . .
O(1) S(3) C(23) F(1) 174.2(2) . . .
O(1) S(3) C(23) F(2) 55.2(3) . . .
O(1) S(3) C(23) F(3) -64.7(3) . . .
C(23) S(3) O(1) Na(1) -133.47(19) . . .
O(3) S(3) O(2) Na(1) 57.6(4) . . 2_766
O(2) S(3) C(23) F(1) -67.1(3) . . .
O(2) S(3) C(23) F(2) 173.9(3) . . .
O(2) S(3) C(23) F(3) 54.0(4) . . .
C(23) S(3) O(2) Na(1) 171.0(3) . . 2_766
O(3) S(3) C(23) F(1) 53.9(3) . . .
O(3) S(3) C(23) F(2) -65.1(3) . . .
O(3) S(3) C(23) F(3) 175.0(3) . . .
O(5) S(4) O(4) Na(1) 127.9(2) . . .
O(6) S(4) O(4) Na(1) -8.6(3) . . .
O(4) S(4) C(24) F(4) 62.9(4) . . .
O(4) S(4) C(24) F(5) -57.5(4) . . .
O(4) S(4) C(24) F(6) -177.9(3) . . .
C(24) S(4) O(4) Na(1) -120.8(2) . . .
O(5) S(4) C(24) F(4) -178.3(3) . . .
O(5) S(4) C(24) F(5) 61.3(4) . . .
O(5) S(4) C(24) F(6) -59.1(3) . . .
O(6) S(4) C(24) F(4) -57.5(4) . . .
O(6) S(4) C(24) F(5) -177.9(4) . . .
O(6) S(4) C(24) F(6) 61.7(4) . . .
O(7) S(5) O(9) Na(1) -7.3(5) . . .
O(7) S(5) C(25) F(7) 60.9(4) . . .
O(7) S(5) C(25) F(8) -178.9(3) . . .
O(7) S(5) C(25) F(9) -59.9(5) . . .
O(8) S(5) O(9) Na(1) -144.8(3) . . .
O(8) S(5) C(25) F(7) -178.6(4) . . .
O(8) S(5) C(25) F(8) -58.4(3) . . .
O(8) S(5) C(25) F(9) 60.6(5) . . .
O(9) S(5) C(25) F(7) -59.2(5) . . .
O(9) S(5) C(25) F(8) 61.0(4) . . .
O(9) S(5) C(25) F(9) 180.0(4) . . .
C(25) S(5) O(9) Na(1) 104.6(4) . . .
O(1) Na(1) O(2) S(3) -6.9(3) . 2_766 2_766
O(2) Na(1) O(1) S(3) -73.4(2) 2_766 . .
O(1) Na(1) O(4) S(4) -21.0(2) . . .
O(4) Na(1) O(1) S(3) 172.87(18) . . .
O(1) Na(1) O(9) S(5) 63.3(5) . . .
O(9) Na(1) O(1) S(3) 38.7(3) . . .
O(2) Na(1) O(4) S(4) -123.1(2) 2_766 . .
O(4) Na(1) O(2) S(3) 107.9(3) . 2_766 2_766
O(2) Na(1) O(9) S(5) 170.0(4) 2_766 . .
O(9) Na(1) O(2) S(3) -139.4(3) . 2_766 2_766
O(4) Na(1) O(9) S(5) -73.2(4) . . .
O(9) Na(1) O(4) S(4) 124.2(2) . . .
Ni(1) N(1) C(2) C(1) -54.0(3) . . .
Ni(1) N(1) C(4) C(5) 43.2(4) . . .
C(3) N(1) C(2) C(1) 63.3(4) . . .
C(2) N(1) C(4) C(5) 162.9(3) . . .
C(4) N(1) C(2) C(1) 179.7(3) . . .
C(3) N(1) C(4) C(5) -79.8(4) . . .
Ni(1) N(2) C(6) C(5) -44.8(4) . . .
Ni(1) N(2) C(8) C(9) 51.8(3) . . .
C(7) N(2) C(6) C(5) 76.4(4) . . .
C(6) N(2) C(8) C(9) 178.6(3) . . .
C(8) N(2) C(6) C(5) -165.9(3) . . .
C(7) N(2) C(8) C(9) -64.3(4) . . .
Ru(1) N(3) C(10) C(11) 151(10) . . .
S(1) C(1) C(2) N(1) 36.7(4) . . .
N(1) C(4) C(5) C(6) -72.4(4) . . .
C(4) C(5) C(6) N(2) 73.5(4) . . .
N(2) C(8) C(9) S(2) -35.6(4) . . .
Ru(1) C(12) C(13) C(14) -53.6(4) . . .
Ru(1) C(12) C(13) C(19) 124.2(4) . . .
Ru(1) C(12) C(17) C(16) 54.4(4) . . .
Ru(1) C(12) C(17) C(22) -125.0(4) . . .
C(13) C(12) C(17) Ru(1) -54.4(4) . . .
C(13) C(12) C(17) C(16) 0.0(7) . . .
C(13) C(12) C(17) C(22) -179.5(4) . . .
C(17) C(12) C(13) Ru(1) 54.2(4) . . .
C(17) C(12) C(13) C(14) 0.5(7) . . .
C(17) C(12) C(13) C(19) 178.3(4) . . .
C(18) C(12) C(13) Ru(1) -125.1(4) . . .
C(18) C(12) C(13) C(14) -178.7(4) . . .
C(18) C(12) C(13) C(19) -0.9(7) . . .
C(18) C(12) C(17) Ru(1) 124.8(4) . . .
C(18) C(12) C(17) C(16) 179.2(4) . . .
C(18) C(12) C(17) C(22) -0.2(6) . . .
Ru(1) C(13) C(14) C(15) -52.8(4) . . .
Ru(1) C(13) C(14) C(20) 128.6(5) . . .
C(12) C(13) C(14) Ru(1) 53.1(4) . . .
C(12) C(13) C(14) C(15) 0.3(6) . . .
C(12) C(13) C(14) C(20) -178.4(4) . . .
C(19) C(13) C(14) Ru(1) -124.8(4) . . .
C(19) C(13) C(14) C(15) -177.6(4) . . .
C(19) C(13) C(14) C(20) 3.8(7) . . .
Ru(1) C(14) C(15) C(16) -55.4(4) . . .
C(13) C(14) C(15) Ru(1) 53.8(4) . . .
C(13) C(14) C(15) C(16) -1.6(7) . . .
C(20) C(14) C(15) Ru(1) -127.5(4) . . .
C(20) C(14) C(15) C(16) 177.0(5) . . .
Ru(1) C(15) C(16) C(17) -53.6(4) . . .
Ru(1) C(15) C(16) C(21) 126.7(4) . . .
C(14) C(15) C(16) Ru(1) 55.8(4) . . .
C(14) C(15) C(16) C(17) 2.2(7) . . .
C(14) C(15) C(16) C(21) -177.5(4) . . .
Ru(1) C(16) C(17) C(12) -54.4(4) . . .
Ru(1) C(16) C(17) C(22) 125.0(4) . . .
C(15) C(16) C(17) Ru(1) 53.2(4) . . .
C(15) C(16) C(17) C(12) -1.3(7) . . .
C(15) C(16) C(17) C(22) 178.2(4) . . .
C(21) C(16) C(17) Ru(1) -127.2(4) . . .
C(21) C(16) C(17) C(12) 178.4(4) . . .
C(21) C(16) C(17) C(22) -2.2(7) . . .
